data_7209797
loop_
_publ_author_name
'Owczarzak, Anita M.'
'Kourkoumelis, Nikolaos'
'Hadjikakou, Sotiris K.'
'Kubicki, Maciej'

_publ_section_title
;
 The impact of the anion size on the crystal packing in
 2-mercaptopyrimidine halides; isostructurality and polymorphism
;
_journal_issue 18
_journal_name_full CrystEngComm
_journal_page_first 3607
_journal_paper_doi 10.1039/c3ce40240a
_journal_volume 15
_journal_year 2013
_chemical_formula_moiety 'C4 H5 N2 S, Cl'
_chemical_formula_sum 'C4 H5 Cl N2 S'
_chemical_formula_weight 148.61
_chemical_name_systematic
;
?
;
_space_group_IT_number 63
_symmetry_cell_setting orthorhombic
_symmetry_space_group_name_Hall '-C 2c 2'
_symmetry_space_group_name_H-M 'C m c m'
_atom_sites_solution_hydrogens geom
_atom_sites_solution_primary direct
_atom_sites_solution_secondary difmap
_audit_creation_method SHELXL-97
_cell_angle_alpha 90.00
_cell_angle_beta 90.00
_cell_angle_gamma 90.00
_cell_formula_units_Z 4
_cell_length_a 8.0166(10)
_cell_length_b 12.9113(9)
_cell_length_c 6.5423(6)
_cell_measurement_reflns_used 1301
_cell_measurement_temperature 295(2)
_cell_measurement_theta_max 23.60
_cell_measurement_theta_min 3.2412
_cell_volume 677.16(11)
_computing_cell_refinement 'CrysAlis Pro (Oxford Diffraction (2009))'
_computing_data_collection 'CrysAlis Pro (Oxford Diffraction (2009))'
_computing_data_reduction 'CrysAlis Pro (Oxford Diffraction (2009))'
_computing_molecular_graphics 'Stereochemical Workstation (Siemens, 1989)'
_computing_publication_material 'SHELXL-97 (Sheldrick, 2008)'
_computing_structure_refinement 'SHELXL-97 (Sheldrick, 2008)'
_computing_structure_solution 'SIR92 (Altomare et al., 1993)'
_diffrn_ambient_temperature 295(2)
_diffrn_detector_area_resol_mean 16.1544
_diffrn_measured_fraction_theta_full 0.997
_diffrn_measured_fraction_theta_max 0.929
_diffrn_measurement_device_type 'Xcalibur, Eos'
_diffrn_measurement_method '\w scans'
_diffrn_radiation_monochromator graphite
_diffrn_radiation_source 'Enhance (Mo) X-ray Source'
_diffrn_radiation_type MoK\a
_diffrn_radiation_wavelength 0.71073
_diffrn_reflns_av_R_equivalents 0.0123
_diffrn_reflns_av_sigmaI/netI 0.0162
_diffrn_reflns_limit_h_max 8
_diffrn_reflns_limit_h_min -10
_diffrn_reflns_limit_k_max 16
_diffrn_reflns_limit_k_min -9
_diffrn_reflns_limit_l_max 7
_diffrn_reflns_limit_l_min -7
_diffrn_reflns_number 730
_diffrn_reflns_theta_full 25.00
_diffrn_reflns_theta_max 26.53
_diffrn_reflns_theta_min 2.99
_exptl_absorpt_coefficient_mu 0.767
_exptl_absorpt_correction_T_max 1.00000
_exptl_absorpt_correction_T_min 0.91682
_exptl_absorpt_correction_type multi-scan
_exptl_absorpt_process_details
;
CrysAlisPro, Agilent Technologies,
Version 1.171.35.21 (release 20-01-2012 CrysAlis171 .NET)
(compiled Jan 23 2012,18:06:46)
Empirical absorption correction using spherical harmonics,
implemented in SCALE3 ABSPACK scaling algorithm.
;
_exptl_crystal_colour yellow
_exptl_crystal_density_diffrn 1.458
_exptl_crystal_density_method 'not measured'
_exptl_crystal_description block
_exptl_crystal_F_000 304
_exptl_crystal_size_max 0.2
_exptl_crystal_size_mid 0.2
_exptl_crystal_size_min 0.1
_refine_diff_density_max 0.236
_refine_diff_density_min -0.241
_refine_diff_density_rms 0.046
_refine_ls_extinction_coef 0.017(2)
_refine_ls_extinction_expression Fc^*^=kFc[1+0.001xFc^2^\l^3^/sin(2\q)]^-1/4^
_refine_ls_extinction_method SHELXL
_refine_ls_goodness_of_fit_ref 1.138
_refine_ls_hydrogen_treatment refall
_refine_ls_matrix_type full
_refine_ls_number_parameters 38
_refine_ls_number_reflns 382
_refine_ls_number_restraints 0
_refine_ls_restrained_S_all 1.138
_refine_ls_R_factor_all 0.0377
_refine_ls_R_factor_gt 0.0318
_refine_ls_shift/su_max 0.001
_refine_ls_shift/su_mean 0.000
_refine_ls_structure_factor_coef Fsqd
_refine_ls_weighting_details 'calc w=1/[\s^2^(Fo^2^)+(0.0323P)^2^+0.7012P] where P=(Fo^2^+2Fc^2^)/3'
_refine_ls_weighting_scheme calc
_refine_ls_wR_factor_gt 0.0848
_refine_ls_wR_factor_ref 0.0867
_reflns_number_gt 338
_reflns_number_total 382
_reflns_threshold_expression >2sigma(I)
_cod_data_source_file c3ce40240a.txt
_cod_data_source_block 2
_cod_original_sg_symbol_H-M Cmcm
_cod_database_code 7209797

loop_
_symmetry_equiv_pos_as_xyz
'x, y, z'
'-x, -y, z+1/2'
'x, -y, -z'
'-x, y, -z+1/2'
'x+1/2, y+1/2, z'
'-x+1/2, -y+1/2, z+1/2'
'x+1/2, -y+1/2, -z'
'-x+1/2, y+1/2, -z+1/2'
'-x, -y, -z'
'x, y, -z-1/2'
'-x, y, z'
'x, -y, z-1/2'
'-x+1/2, -y+1/2, -z'
'x+1/2, y+1/2, -z-1/2'
'-x+1/2, y+1/2, z'
'x+1/2, -y+1/2, z-1/2'

loop_
_atom_site_label
_atom_site_type_symbol
_atom_site_fract_x
_atom_site_fract_y
_atom_site_fract_z
_atom_site_U_iso_or_equiv
_atom_site_adp_type
_atom_site_occupancy
_atom_site_symmetry_multiplicity
_atom_site_calc_flag
_atom_site_refinement_flags
Cl Cl 0.5000 0.20574(9) 0.2500 0.0537(5) Uani 1 4 d S
S1 S 0.5000 0.40962(10) 0.7500 0.0919(7) Uani 1 4 d S
N2 N 0.6416(4) 0.2246(2) 0.7500 0.0480(7) Uani 1 2 d S
C1 C 0.5000 0.2829(3) 0.7500 0.0478(11) Uani 1 4 d S
C4 C 0.5000 0.0666(4) 0.7500 0.0640(15) Uani 1 4 d S
C3A C 0.6462(5) 0.1220(3) 0.7500 0.0563(9) Uani 1 2 d S
H2 H 0.727(5) 0.253(3) 0.7500 0.056(11) Uiso 1 2 d S
H4 H 0.5000 0.000(6) 0.7500 0.09(2) Uiso 1 4 d S
H3A H 0.783(5) 0.093(2) 0.7500 0.077(12) Uiso 1 2 d S

loop_
_atom_site_aniso_label
_atom_site_aniso_U_11
_atom_site_aniso_U_22
_atom_site_aniso_U_33
_atom_site_aniso_U_23
_atom_site_aniso_U_13
_atom_site_aniso_U_12
Cl 0.0431(6) 0.0615(8) 0.0565(8) 0.000 0.000 0.000
S1 0.0756(10) 0.0370(7) 0.1630(19) 0.000 0.000 0.000
N2 0.0407(15) 0.0500(16) 0.0532(17) 0.000 0.000 -0.0008(13)
C1 0.047(2) 0.043(2) 0.053(3) 0.000 0.000 0.000
C4 0.097(4) 0.036(2) 0.059(3) 0.000 0.000 0.000
C3A 0.068(2) 0.0501(18) 0.051(2) 0.000 0.000 0.0142(18)

loop_
_atom_type_symbol
_atom_type_description
_atom_type_scat_dispersion_real
_atom_type_scat_dispersion_imag
_atom_type_scat_source
C C 0.0033 0.0016 'International Tables Vol C Tables 4.2.6.8 and 6.1.1.4'
H H 0.0000 0.0000 'International Tables Vol C Tables 4.2.6.8 and 6.1.1.4'
N N 0.0061 0.0033 'International Tables Vol C Tables 4.2.6.8 and 6.1.1.4'
S S 0.1246 0.1234 'International Tables Vol C Tables 4.2.6.8 and 6.1.1.4'
Cl Cl 0.1484 0.1585 'International Tables Vol C Tables 4.2.6.8 and 6.1.1.4'

loop_
_geom_angle_atom_site_label_1
_geom_angle_atom_site_label_2
_geom_angle_atom_site_label_3
_geom_angle
_geom_angle_site_symmetry_1
_geom_angle_site_symmetry_3
C3A N2 C1 125.1(3) . .
N2 C1 N2 112.9(4) 11_655 .
N2 C1 S1 123.5(2) 11_655 .
N2 C1 S1 123.5(2) . .
C3A C4 C3A 117.2(4) . 11_655
N2 C3A C4 119.8(4) . .

loop_
_geom_bond_atom_site_label_1
_geom_bond_atom_site_label_2
_geom_bond_distance
_geom_bond_site_symmetry_2
S1 C1 1.636(4) .
N2 C3A 1.326(4) .
N2 C1 1.361(3) .
C1 N2 1.361(3) 11_655
C4 C3A 1.373(5) .
C4 C3A 1.373(5) 11_655
